data_4071102
loop_
_publ_author_name
'Gosiewska, Silvia'
'Martinez Herreras, Sara'
'Lutz, Martin'
'Spek, Anthony L.'
'Havenith, Remco W. A.'
'van Klink, Gerard P. M.'
'van Koten, Gerard'
'Gebbink, Robertus J. M. Klein'

_publ_section_title
;
 Synthesis, Structure, and Catalytic Performance of Diastereopure
 Five-Coordinated NCN-Pincer Palladium(II) Complexes Bearing Bulky Amino
 Acid Substituents
;
_journal_issue 11
_journal_name_full Organometallics
_journal_page_first 2549
_journal_paper_doi 10.1021/om701261q
_journal_volume 27
_journal_year 2008
_chemical_absolute_configuration ad
_chemical_formula_moiety 'C42 H43 Br N2 O2'
_chemical_formula_sum 'C42 H43 Br N2 O2'
_chemical_formula_weight 687.69
_chemical_name_systematic
; 
 ? 
;
_space_group_IT_number 4
_symmetry_cell_setting monoclinic
_symmetry_space_group_name_Hall 'P 2yb'
_symmetry_space_group_name_H-M 'P 1 21 1'
_atom_sites_solution_hydrogens geom
_atom_sites_solution_primary direct
_atom_sites_solution_secondary difmap
_audit_creation_method SHELXL-97
_cell_angle_alpha 90.00
_cell_angle_beta 105.1480(4)
_cell_angle_gamma 90.00
_cell_formula_units_Z 4
_cell_length_a 8.3438(1)
_cell_length_b 36.4734(4)
_cell_length_c 11.8353(1)
_cell_measurement_reflns_used 70714
_cell_measurement_temperature 150(2)
_cell_measurement_theta_max 23.53
_cell_measurement_theta_min 1.02
_cell_volume 3476.65(6)
_computing_cell_refinement HKL2000
_computing_data_collection 'Nonius COLLECT'
_computing_data_reduction 'HKL2000, SortAV'
_computing_structure_refinement 'SHELXL-97 (Sheldrick, 1997)'
_computing_structure_solution 'SIR-97 (Altomare et al., 1997)'
_diffrn_ambient_temperature 150(2)
_diffrn_measured_fraction_theta_full 0.998
_diffrn_measured_fraction_theta_max 0.998
_diffrn_measurement_device_type 'Nonius KappaCCD'
_diffrn_radiation_monochromator graphite
_diffrn_radiation_source 'rotating anode'
_diffrn_radiation_type MoK\a
_diffrn_radiation_wavelength 0.71073
_diffrn_reflns_av_R_equivalents 0.1030
_diffrn_reflns_av_sigmaI/netI 0.0820
_diffrn_reflns_limit_h_max 9
_diffrn_reflns_limit_h_min -9
_diffrn_reflns_limit_k_max 40
_diffrn_reflns_limit_k_min -40
_diffrn_reflns_limit_l_max 13
_diffrn_reflns_limit_l_min -13
_diffrn_reflns_number 33653
_diffrn_reflns_theta_full 23.52
_diffrn_reflns_theta_max 23.52
_diffrn_reflns_theta_min 1.12
_exptl_absorpt_coefficient_mu 1.221
_exptl_absorpt_correction_T_max 0.90
_exptl_absorpt_correction_T_min 0.74
_exptl_absorpt_correction_type multi-scan
_exptl_crystal_colour colourless
_exptl_crystal_density_diffrn 1.314
_exptl_crystal_density_method 'not measured'
_exptl_crystal_description block
_exptl_crystal_F_000 1440
_exptl_crystal_size_max 0.24
_exptl_crystal_size_mid 0.15
_exptl_crystal_size_min 0.09
_refine_diff_density_max 0.385
_refine_diff_density_min -0.261
_refine_diff_density_rms 0.045
_refine_ls_abs_structure_details 'Flack H D (1983), Acta Cryst. A39, 876-881'
_refine_ls_abs_structure_Flack -0.012(6)
_refine_ls_extinction_method none
_refine_ls_goodness_of_fit_ref 1.013
_refine_ls_hydrogen_treatment constr
_refine_ls_matrix_type full
_refine_ls_number_parameters 910
_refine_ls_number_reflns 10274
_refine_ls_number_restraints 149
_refine_ls_restrained_S_all 1.025
_refine_ls_R_factor_all 0.0593
_refine_ls_R_factor_gt 0.0434
_refine_ls_shift/su_max 0.010
_refine_ls_shift/su_mean 0.000
_refine_ls_structure_factor_coef Fsqd
_refine_ls_weighting_details 'calc w=1/[\s^2^(Fo^2^)+(0.0334P)^2^+0.0000P] where P=(Fo^2^+2Fc^2^)/3'
_refine_ls_weighting_scheme calc
_refine_ls_wR_factor_gt 0.0872
_refine_ls_wR_factor_ref 0.0955
_reflns_number_gt 8204
_reflns_number_total 10274
_reflns_threshold_expression I>2\s(I)
_cod_data_source_file om701261q-file002.cif
_cod_data_source_block s3307a
_cod_original_sg_symbol_H-M 'P 21'
_cod_database_code 4071102

loop_
_symmetry_equiv_pos_as_xyz
'x, y, z'
'-x, y+1/2, -z'

loop_
_atom_site_label
_atom_site_type_symbol
_atom_site_fract_x
_atom_site_fract_y
_atom_site_fract_z
_atom_site_U_iso_or_equiv
_atom_site_adp_type
_atom_site_occupancy
_atom_site_symmetry_multiplicity
_atom_site_calc_flag
_atom_site_refinement_flags
_atom_site_disorder_assembly
_atom_site_disorder_group
Br1 Br 0.42576(6) 0.364961(12) 0.75543(4) 0.04389(15) Uani 1 1 d . . .
O11 O 0.5496(4) 0.24246(7) 0.3758(2) 0.0334(7) Uani 1 1 d . . .
H11O H 0.4654 0.2603 0.3958 0.050 Uiso 1 1 d . . .
O12 O -0.0043(5) 0.49796(10) 0.3756(3) 0.0562(10) Uani 1 1 d . B .
H12O H 0.0957 0.4795 0.3867 0.050 Uiso 1 1 d . . .
N11 N 0.3746(5) 0.26491(10) 0.5170(3) 0.0377(10) Uani 1 1 d . . .
N12 N 0.2500(5) 0.46624(10) 0.5283(4) 0.0446(11) Uani 1 1 d . B .
C11 C 0.3384(5) 0.36513(13) 0.5896(3) 0.0313(10) Uani 1 1 d . . .
C12 C 0.3412(5) 0.33200(12) 0.5306(4) 0.0321(11) Uani 1 1 d . . .
C13 C 0.2828(7) 0.33319(14) 0.4103(4) 0.0522(15) Uani 1 1 d . . .
H13 H 0.2825 0.3114 0.3664 0.063 Uiso 1 1 calc R . .
C14 C 0.2250(7) 0.36528(18) 0.3521(4) 0.0698(18) Uani 1 1 d . . .
H14 H 0.1880 0.3654 0.2691 0.084 Uiso 1 1 calc R . .
C15 C 0.2206(7) 0.39675(15) 0.4127(4) 0.0565(16) Uani 1 1 d . . .
H15 H 0.1777 0.4184 0.3711 0.068 Uiso 1 1 calc R . .
C16 C 0.2778(6) 0.39804(12) 0.5348(4) 0.0366(12) Uani 1 1 d . . .
C17 C 0.4072(6) 0.29692(11) 0.5945(4) 0.0349(11) Uani 1 1 d . . .
H17A H 0.5284 0.2993 0.6288 0.042 Uiso 1 1 calc R . .
H17B H 0.3546 0.2931 0.6595 0.042 Uiso 1 1 calc R . .
C18 C 0.1982(7) 0.25367(15) 0.4856(6) 0.0657(17) Uani 1 1 d . . .
H18A H 0.1323 0.2700 0.5230 0.079 Uiso 1 1 calc R . .
H18B H 0.1509 0.2545 0.3997 0.079 Uiso 1 1 calc R . .
C19 C 0.1983(8) 0.21586(16) 0.5294(6) 0.078(2) Uani 1 1 d . . .
H19A H 0.1068 0.2015 0.4784 0.094 Uiso 1 1 calc R . .
H19B H 0.1844 0.2158 0.6099 0.094 Uiso 1 1 calc R . .
C110 C 0.3631(6) 0.19975(13) 0.5279(4) 0.0452(13) Uani 1 1 d . . .
H11A H 0.3606 0.1898 0.4496 0.054 Uiso 1 1 calc R . .
H11B H 0.3955 0.1800 0.5868 0.054 Uiso 1 1 calc R . .
C111 C 0.4826(5) 0.23254(11) 0.5585(4) 0.0299(11) Uani 1 1 d . . .
H111 H 0.5300 0.2340 0.6452 0.036 Uiso 1 1 calc R . .
C112 C 0.6259(5) 0.23317(11) 0.4958(3) 0.0283(10) Uani 1 1 d . . .
C113 C 0.7076(5) 0.19564(11) 0.4942(4) 0.0309(10) Uani 1 1 d . . .
C114 C 0.7545(6) 0.18393(12) 0.3974(4) 0.0381(12) Uani 1 1 d D . .
H114 H 0.7329 0.1991 0.3298 0.046 Uiso 1 1 calc R . .
C115 C 0.8325(6) 0.15058(13) 0.3962(5) 0.0516(14) Uani 1 1 d D . .
H115 H 0.8632 0.1431 0.3278 0.062 Uiso 1 1 calc R . .
C116 C 0.8660(6) 0.12827(13) 0.4924(5) 0.0510(14) Uani 1 1 d D . .
H116 H 0.9222 0.1057 0.4919 0.061 Uiso 1 1 calc R . .
C117 C 0.8176(7) 0.13887(13) 0.5895(5) 0.0556(16) Uani 1 1 d D . .
H117 H 0.8372 0.1232 0.6558 0.067 Uiso 1 1 calc R . .
C118 C 0.7399(6) 0.17244(12) 0.5911(4) 0.0490(14) Uani 1 1 d D . .
H118 H 0.7082 0.1797 0.6592 0.059 Uiso 1 1 calc R . .
C119 C 0.7579(5) 0.26173(11) 0.5516(3) 0.0299(10) Uani 1 1 d . . .
C120 C 0.8520(6) 0.25757(12) 0.6680(4) 0.0374(12) Uani 1 1 d . . .
H120 H 0.8378 0.2362 0.7105 0.045 Uiso 1 1 calc R . .
C121 C 0.9647(6) 0.28396(13) 0.7217(4) 0.0433(12) Uani 1 1 d . . .
H121 H 1.0264 0.2807 0.8007 0.052 Uiso 1 1 calc R . .
C122 C 0.9889(6) 0.31501(13) 0.6620(4) 0.0445(13) Uani 1 1 d . . .
H122 H 1.0656 0.3333 0.6995 0.053 Uiso 1 1 calc R . .
C123 C 0.8988(6) 0.31913(12) 0.5456(4) 0.0414(12) Uani 1 1 d . . .
H123 H 0.9158 0.3402 0.5029 0.050 Uiso 1 1 calc R . .
C124 C 0.7844(6) 0.29267(12) 0.4916(4) 0.0342(11) Uani 1 1 d . . .
H124 H 0.7236 0.2959 0.4124 0.041 Uiso 1 1 calc R . .
C125 C 0.2700(6) 0.43283(11) 0.6012(4) 0.0416(12) Uani 1 1 d . . .
H12A H 0.1758 0.4312 0.6374 0.050 Uiso 1 1 calc R . .
H12B H 0.3731 0.4351 0.6653 0.050 Uiso 1 1 calc R . .
C126 C 0.4072(8) 0.47927(15) 0.5116(6) 0.0727(19) Uani 1 1 d D . .
H26A H 0.3981 0.4833 0.4274 0.087 Uiso 0.67 1 calc PR A 1
H26B H 0.4964 0.4612 0.5423 0.087 Uiso 0.67 1 calc PR A 1
H26C H 0.4270 0.4683 0.4399 0.087 Uiso 0.33 1 calc PR A 2
H26D H 0.4995 0.4720 0.5791 0.087 Uiso 0.33 1 calc PR A 2
C27A C 0.4440(9) 0.5149(2) 0.5782(9) 0.064(3) Uani 0.67 1 d PD B 1
H27A H 0.5123 0.5313 0.5430 0.077 Uiso 0.67 1 calc PR B 1
H27B H 0.5021 0.5106 0.6614 0.077 Uiso 0.67 1 calc PR B 1
C27B C 0.400(3) 0.5206(3) 0.500(2) 0.100(10) Uani 0.33 1 d PD B 2
H27C H 0.3637 0.5282 0.4173 0.121 Uiso 0.33 1 calc PR B 2
H27D H 0.5087 0.5318 0.5374 0.121 Uiso 0.33 1 calc PR B 2
C128 C 0.2711(6) 0.53075(14) 0.5654(6) 0.0621(17) Uani 1 1 d D . .
H28A H 0.2298 0.5434 0.4893 0.075 Uiso 0.67 1 calc PR B 1
H28B H 0.2705 0.5482 0.6294 0.075 Uiso 0.67 1 calc PR B 1
H28C H 0.1987 0.5506 0.5233 0.075 Uiso 0.33 1 calc PR B 2
H28D H 0.3270 0.5396 0.6451 0.075 Uiso 0.33 1 calc PR B 2
C129 C 0.1665(6) 0.49651(12) 0.5729(4) 0.0414(12) Uani 1 1 d . B .
H129 H 0.1663 0.4917 0.6561 0.050 Uiso 1 1 calc R . .
C130 C -0.0156(6) 0.49907(13) 0.4944(4) 0.0381(12) Uani 1 1 d . . .
C131 C -0.1016(6) 0.53451(12) 0.5105(4) 0.0401(12) Uani 1 1 d . B .
C132 C -0.0838(7) 0.54963(13) 0.6190(5) 0.0509(14) Uani 1 1 d . . .
H132 H -0.0133 0.5380 0.6855 0.061 Uiso 1 1 calc R B .
C133 C -0.1676(8) 0.58186(15) 0.6340(6) 0.0646(17) Uani 1 1 d . B .
H133 H -0.1534 0.5918 0.7102 0.078 Uiso 1 1 calc R . .
C134 C -0.2684(9) 0.59885(16) 0.5407(7) 0.0739(19) Uani 1 1 d . . .
H134 H -0.3259 0.6205 0.5513 0.089 Uiso 1 1 calc R B .
C135 C -0.2874(8) 0.58471(17) 0.4305(7) 0.079(2) Uani 1 1 d . B .
H135 H -0.3574 0.5967 0.3647 0.095 Uiso 1 1 calc R . .
C136 C -0.2039(7) 0.55263(16) 0.4150(5) 0.0618(17) Uani 1 1 d . . .
H136 H -0.2171 0.5431 0.3384 0.074 Uiso 1 1 calc R B .
C137 C -0.1160(6) 0.46613(12) 0.5191(4) 0.0394(12) Uani 1 1 d . B .
C138 C -0.1338(6) 0.45982(14) 0.6309(5) 0.0479(14) Uani 1 1 d . . .
H138 H -0.0905 0.4773 0.6906 0.057 Uiso 1 1 calc R B .
C139 C -0.2117(7) 0.42930(17) 0.6582(6) 0.0641(16) Uani 1 1 d . B .
H139 H -0.2200 0.4256 0.7359 0.077 Uiso 1 1 calc R . .
C140 C -0.2781(7) 0.40396(16) 0.5716(8) 0.073(2) Uani 1 1 d . . .
H140 H -0.3296 0.3823 0.5897 0.087 Uiso 1 1 calc R B .
C141 C -0.2687(8) 0.41052(16) 0.4588(7) 0.073(2) Uani 1 1 d . B .
H141 H -0.3180 0.3936 0.3987 0.087 Uiso 1 1 calc R . .
C142 C -0.1881(7) 0.44151(14) 0.4311(5) 0.0585(15) Uani 1 1 d . . .
H142 H -0.1827 0.4457 0.3530 0.070 Uiso 1 1 calc R B .
Br2 Br 0.80352(7) 0.658103(13) 1.21086(4) 0.04865(15) Uani 1 1 d . . .
O21 O 0.9683(4) 0.52054(9) 0.8867(3) 0.0501(9) Uani 1 1 d . D .
H21O H 0.8720 0.5415 0.8902 0.050 Uiso 1 1 d . . .
O22 O 0.3430(4) 0.78768(8) 0.7991(2) 0.0385(8) Uani 1 1 d . . .
H22O H 0.4186 0.7637 0.7968 0.050 Uiso 1 1 d . . .
N21 N 0.7833(5) 0.54979(9) 1.0153(3) 0.0392(10) Uani 1 1 d . D .
N22 N 0.5982(5) 0.75001(9) 0.9536(3) 0.0340(9) Uani 1 1 d . . .
C21 C 0.7164(5) 0.65220(12) 1.0453(3) 0.0335(11) Uani 1 1 d . . .
C22 C 0.7261(6) 0.61711(12) 0.9982(4) 0.0323(11) Uani 1 1 d . . .
C23 C 0.6632(6) 0.61389(13) 0.8785(4) 0.0449(13) Uani 1 1 d . . .
H23 H 0.6659 0.5907 0.8427 0.054 Uiso 1 1 calc R . .
C24 C 0.5965(7) 0.64355(13) 0.8096(4) 0.0485(15) Uani 1 1 d . . .
H24 H 0.5544 0.6405 0.7275 0.058 Uiso 1 1 calc R . .
C25 C 0.5906(6) 0.67767(12) 0.8598(4) 0.0397(12) Uani 1 1 d . . .
H25 H 0.5447 0.6979 0.8114 0.048 Uiso 1 1 calc R . .
C26 C 0.6510(5) 0.68283(11) 0.9798(4) 0.0308(11) Uani 1 1 d . . .
C27 C 0.8017(6) 0.58516(11) 1.0768(4) 0.0420(12) Uani 1 1 d . . .
H27E H 0.9212 0.5901 1.1109 0.050 Uiso 1 1 calc R . .
H27F H 0.7482 0.5835 1.1421 0.050 Uiso 1 1 calc R . .
C28 C 0.6152(7) 0.53334(14) 1.0010(5) 0.0594(17) Uani 1 1 d D . .
H28E H 0.5314 0.5460 0.9383 0.071 Uiso 0.56 1 calc PR C 3
H28F H 0.5808 0.5349 1.0749 0.071 Uiso 0.56 1 calc PR C 3
H28G H 0.5688 0.5244 0.9200 0.071 Uiso 0.44 1 calc PR C 4
H28H H 0.5375 0.5513 1.0202 0.071 Uiso 0.44 1 calc PR C 4
C29A C 0.6356(12) 0.4936(2) 0.9684(11) 0.088(4) Uani 0.56 1 d PD D 3
H29A H 0.6454 0.4910 0.8872 0.105 Uiso 0.56 1 calc PR D 3
H29B H 0.5446 0.4778 0.9798 0.105 Uiso 0.56 1 calc PR D 3
C29B C 0.6482(13) 0.5011(3) 1.0895(10) 0.057(3) Uani 0.44 1 d PD D 4
H29C H 0.6704 0.5096 1.1715 0.069 Uiso 0.44 1 calc PR D 4
H29D H 0.5560 0.4831 1.0730 0.069 Uiso 0.44 1 calc PR D 4
C210 C 0.8037(8) 0.48588(15) 1.0612(7) 0.081(2) Uani 1 1 d D . .
H21A H 0.7833 0.4791 1.1372 0.097 Uiso 0.56 1 calc PR D 3
H21B H 0.8637 0.4655 1.0349 0.097 Uiso 0.56 1 calc PR D 3
H21C H 0.7795 0.4758 0.9809 0.097 Uiso 0.44 1 calc PR D 4
H21D H 0.8589 0.4670 1.1182 0.097 Uiso 0.44 1 calc PR D 4
C211 C 0.9063(6) 0.52150(12) 1.0735(4) 0.0460(13) Uani 1 1 d . D .
H211 H 0.9532 0.5277 1.1580 0.055 Uiso 1 1 calc R . .
C212 C 1.0455(6) 0.52055(12) 1.0093(4) 0.0393(12) Uani 1 1 d . . .
C213 C 1.1540(6) 0.48607(13) 1.0354(5) 0.0486(14) Uani 1 1 d D D .
C14C C 1.1715(11) 0.4618(3) 0.9631(9) 0.028(3) Uani 0.51 1 d PDU D 5
H14C H 1.1080 0.4641 0.8841 0.034 Uiso 0.51 1 calc PR D 5
C15C C 1.2779(13) 0.4320(3) 0.9923(9) 0.041(4) Uani 0.51 1 d PDU D 5
H15C H 1.2848 0.4149 0.9333 0.049 Uiso 0.51 1 calc PR D 5
C16C C 1.3728(13) 0.4268(3) 1.1041(9) 0.038(3) Uani 0.51 1 d PDU D 5
H16C H 1.4447 0.4062 1.1228 0.046 Uiso 0.51 1 calc PR D 5
C17C C 1.3630(14) 0.4515(3) 1.1882(9) 0.062(4) Uani 0.51 1 d PDU D 5
H17C H 1.4281 0.4480 1.2663 0.074 Uiso 0.51 1 calc PR D 5
C18C C 1.2586(13) 0.4817(3) 1.1611(10) 0.058(4) Uani 0.51 1 d PDU D 5
H18C H 1.2527 0.4992 1.2194 0.070 Uiso 0.51 1 calc PR D 5
C14D C 1.2045(13) 0.4698(3) 0.9357(10) 0.044(4) Uani 0.49 1 d PDU D 6
H14D H 1.1740 0.4812 0.8610 0.053 Uiso 0.49 1 calc PR D 6
C15D C 1.2968(16) 0.4378(4) 0.9527(11) 0.062(5) Uani 0.49 1 d PDU D 6
H15D H 1.3296 0.4272 0.8890 0.074 Uiso 0.49 1 calc PR D 6
C16D C 1.3411(15) 0.4214(3) 1.0598(11) 0.056(5) Uani 0.49 1 d PDU D 6
H16D H 1.4043 0.3994 1.0709 0.067 Uiso 0.49 1 calc PR D 6
C17D C 1.2937(14) 0.4368(3) 1.1510(10) 0.062(4) Uani 0.49 1 d PDU D 6
H17D H 1.3256 0.4258 1.2262 0.074 Uiso 0.49 1 calc PR D 6
C18D C 1.1990(12) 0.4687(3) 1.1342(10) 0.051(4) Uani 0.49 1 d PDU D 6
H18D H 1.1652 0.4783 1.1990 0.061 Uiso 0.49 1 calc PR D 6
C219 C 1.1571(6) 0.55450(13) 1.0403(4) 0.0414(12) Uani 1 1 d . D .
C220 C 1.2311(8) 0.5641(2) 1.1548(6) 0.084(2) Uani 1 1 d U . .
H220 H 1.2155 0.5492 1.2169 0.101 Uiso 1 1 calc R D .
C221 C 1.3301(10) 0.5961(3) 1.1803(8) 0.117(3) Uani 1 1 d U D .
H221 H 1.3798 0.6027 1.2593 0.140 Uiso 1 1 calc R . .
C222 C 1.3532(10) 0.6167(2) 1.0946(11) 0.110(3) Uani 1 1 d U . .
H222 H 1.4201 0.6380 1.1134 0.132 Uiso 1 1 calc R D .
C223 C 1.2855(9) 0.60853(17) 0.9814(9) 0.087(2) Uani 1 1 d U D .
H223 H 1.3031 0.6240 0.9212 0.104 Uiso 1 1 calc R . .
C224 C 1.1891(7) 0.57694(15) 0.9538(5) 0.0583(15) Uani 1 1 d U . .
H224 H 1.1441 0.5706 0.8739 0.070 Uiso 1 1 calc R D .
C225 C 0.6403(6) 0.71964(11) 1.0357(4) 0.0361(11) Uani 1 1 d . . .
H22A H 0.5558 0.7182 1.0807 0.043 Uiso 1 1 calc R . .
H22B H 0.7485 0.7249 1.0919 0.043 Uiso 1 1 calc R . .
C226 C 0.7449(6) 0.76368(12) 0.9166(4) 0.0402(12) Uani 1 1 d . . .
H22C H 0.7534 0.7513 0.8440 0.048 Uiso 1 1 calc R . .
H22D H 0.8485 0.7593 0.9786 0.048 Uiso 1 1 calc R . .
C227 C 0.7153(7) 0.80407(12) 0.8962(4) 0.0472(13) Uani 1 1 d . . .
H22E H 0.6473 0.8089 0.8156 0.057 Uiso 1 1 calc R . .
H22F H 0.8217 0.8175 0.9090 0.057 Uiso 1 1 calc R . .
C228 C 0.6240(6) 0.81499(13) 0.9851(4) 0.0400(12) Uani 1 1 d . . .
H22G H 0.5541 0.8369 0.9584 0.048 Uiso 1 1 calc R . .
H22H H 0.7029 0.8205 1.0614 0.048 Uiso 1 1 calc R . .
C229 C 0.5170(5) 0.78200(11) 0.9952(4) 0.0312(11) Uani 1 1 d . . .
H229 H 0.5167 0.7783 1.0789 0.037 Uiso 1 1 calc R . .
C230 C 0.3338(6) 0.78458(11) 0.9171(3) 0.0317(11) Uani 1 1 d . . .
C231 C 0.2493(6) 0.81973(12) 0.9447(4) 0.0343(11) Uani 1 1 d . . .
C232 C 0.2092(6) 0.82439(13) 1.0499(4) 0.0393(12) Uani 1 1 d . . .
H232 H 0.2333 0.8053 1.1065 0.047 Uiso 1 1 calc R . .
C233 C 0.1346(6) 0.85615(13) 1.0743(4) 0.0456(13) Uani 1 1 d . . .
H233 H 0.1069 0.8586 1.1469 0.055 Uiso 1 1 calc R . .
C234 C 0.1000(7) 0.88446(14) 0.9940(5) 0.0534(15) Uani 1 1 d . . .
H234 H 0.0493 0.9064 1.0108 0.064 Uiso 1 1 calc R . .
C235 C 0.1397(8) 0.88031(14) 0.8910(5) 0.0624(17) Uani 1 1 d . . .
H235 H 0.1165 0.8997 0.8355 0.075 Uiso 1 1 calc R . .
C236 C 0.2132(7) 0.84862(14) 0.8641(4) 0.0525(15) Uani 1 1 d . . .
H236 H 0.2391 0.8465 0.7909 0.063 Uiso 1 1 calc R . .
C237 C 0.2306(6) 0.75069(11) 0.9289(4) 0.0304(11) Uani 1 1 d . . .
C238 C 0.2342(6) 0.73399(12) 1.0352(4) 0.0388(12) Uani 1 1 d . . .
H238 H 0.3014 0.7442 1.1055 0.047 Uiso 1 1 calc R . .
C239 C 0.1427(6) 0.70296(12) 1.0409(4) 0.0438(13) Uani 1 1 d . . .
H239 H 0.1484 0.6921 1.1149 0.053 Uiso 1 1 calc R . .
C240 C 0.0430(6) 0.68737(13) 0.9412(5) 0.0454(13) Uani 1 1 d . . .
H240 H -0.0198 0.6659 0.9457 0.054 Uiso 1 1 calc R . .
C241 C 0.0361(6) 0.70339(13) 0.8350(4) 0.0478(13) Uani 1 1 d . . .
H241 H -0.0311 0.6928 0.7653 0.057 Uiso 1 1 calc R . .
C242 C 0.1266(6) 0.73508(13) 0.8285(4) 0.0383(12) Uani 1 1 d . . .
H242 H 0.1175 0.7462 0.7545 0.046 Uiso 1 1 calc R . .

loop_
_atom_site_aniso_label
_atom_site_aniso_U_11
_atom_site_aniso_U_22
_atom_site_aniso_U_33
_atom_site_aniso_U_23
_atom_site_aniso_U_13
_atom_site_aniso_U_12
Br1 0.0630(4) 0.0306(2) 0.0346(2) -0.0024(2) 0.0065(2) 0.0004(3)
O11 0.0369(19) 0.0347(17) 0.0291(16) 0.0012(13) 0.0096(14) 0.0078(15)
O12 0.061(3) 0.070(2) 0.042(2) 0.0196(17) 0.0206(18) 0.027(2)
N11 0.027(2) 0.035(2) 0.052(2) -0.0161(19) 0.0126(19) -0.0016(19)
N12 0.039(3) 0.039(2) 0.064(3) 0.016(2) 0.026(2) 0.008(2)
C11 0.030(3) 0.035(2) 0.028(2) 0.002(2) 0.0059(18) 0.004(3)
C12 0.025(3) 0.037(3) 0.036(3) -0.002(2) 0.012(2) 0.000(2)
C13 0.061(4) 0.052(3) 0.041(3) -0.008(2) 0.008(3) 0.018(3)
C14 0.092(5) 0.084(4) 0.029(3) -0.005(3) 0.007(3) 0.051(4)
C15 0.070(4) 0.059(4) 0.040(3) 0.012(3) 0.013(3) 0.028(3)
C16 0.031(3) 0.036(3) 0.042(3) 0.001(2) 0.007(2) 0.008(2)
C17 0.043(3) 0.027(2) 0.036(3) -0.009(2) 0.012(2) -0.006(2)
C18 0.037(4) 0.054(4) 0.105(5) -0.024(3) 0.018(3) -0.005(3)
C19 0.042(4) 0.063(4) 0.126(6) 0.016(4) 0.014(4) -0.017(3)
C110 0.043(3) 0.037(3) 0.061(3) -0.013(2) 0.022(3) -0.007(3)
C111 0.031(3) 0.024(2) 0.035(2) -0.0066(19) 0.009(2) -0.002(2)
C112 0.030(3) 0.030(2) 0.026(2) -0.0028(18) 0.010(2) 0.000(2)
C113 0.032(3) 0.026(2) 0.033(3) -0.0048(19) 0.006(2) 0.002(2)
C114 0.030(3) 0.036(3) 0.046(3) -0.012(2) 0.007(2) 0.004(2)
C115 0.036(3) 0.049(4) 0.071(4) -0.027(3) 0.016(3) 0.000(3)
C116 0.029(3) 0.033(3) 0.086(4) -0.011(3) 0.004(3) 0.003(2)
C117 0.057(4) 0.034(3) 0.068(4) 0.005(3) 0.002(3) 0.004(3)
C118 0.054(4) 0.040(3) 0.047(3) -0.006(2) 0.005(3) 0.004(3)
C119 0.031(3) 0.030(2) 0.032(2) -0.0001(19) 0.013(2) 0.002(2)
C120 0.040(3) 0.035(3) 0.036(3) -0.001(2) 0.006(2) -0.001(2)
C121 0.031(3) 0.053(3) 0.043(3) -0.004(2) 0.005(2) 0.000(3)
C122 0.038(3) 0.040(3) 0.059(3) -0.018(3) 0.019(3) -0.008(2)
C123 0.049(3) 0.024(3) 0.060(3) -0.007(2) 0.030(3) -0.007(2)
C124 0.036(3) 0.035(3) 0.034(3) -0.001(2) 0.013(2) 0.004(2)
C125 0.047(3) 0.033(3) 0.041(3) 0.004(2) 0.006(2) 0.003(2)
C126 0.051(4) 0.055(4) 0.121(6) 0.016(4) 0.040(4) 0.007(3)
C27A 0.039(6) 0.036(5) 0.132(10) 0.017(6) 0.046(7) 0.003(4)
C27B 0.071(18) 0.085(18) 0.15(3) 0.031(17) 0.029(18) -0.029(15)
C128 0.040(4) 0.039(3) 0.113(5) 0.015(3) 0.030(3) 0.004(3)
C129 0.036(3) 0.029(3) 0.062(3) 0.008(2) 0.018(3) 0.002(2)
C130 0.035(3) 0.043(3) 0.038(3) 0.015(2) 0.013(2) 0.009(2)
C131 0.030(3) 0.041(3) 0.056(3) 0.020(2) 0.022(2) 0.007(2)
C132 0.046(4) 0.044(3) 0.067(4) 0.011(3) 0.023(3) 0.012(3)
C133 0.067(4) 0.045(3) 0.091(5) 0.010(3) 0.038(4) 0.011(3)
C134 0.075(5) 0.046(4) 0.118(6) 0.032(4) 0.056(4) 0.020(3)
C135 0.060(4) 0.072(5) 0.111(6) 0.064(4) 0.033(4) 0.034(4)
C136 0.057(4) 0.069(4) 0.061(4) 0.035(3) 0.018(3) 0.028(3)
C137 0.029(3) 0.033(3) 0.053(3) 0.008(2) 0.005(2) 0.011(2)
C138 0.041(3) 0.049(3) 0.055(3) 0.021(3) 0.016(3) 0.001(3)
C139 0.053(4) 0.054(4) 0.094(5) 0.027(3) 0.036(3) 0.008(3)
C140 0.034(4) 0.044(4) 0.153(7) 0.021(4) 0.048(4) 0.014(3)
C141 0.050(4) 0.049(4) 0.117(6) -0.030(4) 0.018(4) 0.003(3)
C142 0.048(4) 0.045(3) 0.080(4) -0.008(3) 0.015(3) 0.013(3)
Br2 0.0624(4) 0.0441(3) 0.0357(3) 0.0041(2) 0.0062(2) 0.0068(3)
O21 0.055(2) 0.056(2) 0.0389(19) 0.0022(16) 0.0113(16) 0.0152(19)
O22 0.045(2) 0.0398(18) 0.0310(17) 0.0037(14) 0.0112(15) 0.0044(16)
N21 0.032(2) 0.027(2) 0.059(3) 0.0027(18) 0.014(2) 0.0023(18)
N22 0.038(2) 0.030(2) 0.038(2) 0.0006(16) 0.0182(18) 0.0043(18)
C21 0.030(3) 0.036(3) 0.034(2) 0.003(2) 0.008(2) -0.004(2)
C22 0.031(3) 0.025(3) 0.042(3) 0.002(2) 0.011(2) 0.000(2)
C23 0.048(4) 0.031(3) 0.051(3) -0.009(2) 0.005(3) 0.002(2)
C24 0.057(4) 0.044(3) 0.035(3) 0.000(2) -0.006(3) 0.014(3)
C25 0.044(3) 0.034(3) 0.036(3) 0.005(2) 0.000(2) 0.011(2)
C26 0.025(3) 0.030(3) 0.037(3) 0.004(2) 0.006(2) 0.002(2)
C27 0.046(3) 0.028(3) 0.052(3) 0.005(2) 0.012(2) 0.000(2)
C28 0.033(4) 0.050(4) 0.092(5) -0.001(3) 0.011(3) 0.004(3)
C29A 0.072(9) 0.035(6) 0.169(14) 0.000(7) 0.055(9) -0.016(6)
C29B 0.052(9) 0.041(7) 0.092(10) 0.002(7) 0.041(8) -0.008(6)
C210 0.072(5) 0.035(3) 0.152(7) 0.035(4) 0.056(5) 0.012(3)
C211 0.047(3) 0.030(3) 0.068(3) 0.016(2) 0.026(3) 0.008(3)
C212 0.046(3) 0.032(3) 0.042(3) 0.008(2) 0.016(2) 0.003(2)
C213 0.050(4) 0.039(3) 0.062(4) 0.013(3) 0.025(3) 0.007(3)
C14C 0.028(6) 0.019(5) 0.044(6) 0.007(4) 0.021(5) -0.008(4)
C15C 0.048(7) 0.031(6) 0.052(7) 0.006(5) 0.028(6) 0.000(5)
C16C 0.040(7) 0.028(6) 0.048(7) 0.012(5) 0.016(6) 0.003(5)
C17C 0.070(8) 0.058(6) 0.053(6) 0.001(5) 0.010(6) 0.022(6)
C18C 0.075(8) 0.049(7) 0.045(6) -0.010(5) 0.006(6) 0.025(6)
C14D 0.043(7) 0.041(7) 0.054(7) 0.007(5) 0.025(6) -0.012(6)
C15D 0.068(8) 0.052(8) 0.061(7) -0.014(6) 0.011(6) 0.005(6)
C16D 0.051(8) 0.049(7) 0.058(8) -0.023(6) -0.001(6) 0.001(6)
C17D 0.060(8) 0.056(7) 0.070(8) 0.026(6) 0.017(6) 0.005(6)
C18D 0.057(7) 0.050(7) 0.050(7) 0.011(6) 0.023(6) 0.012(6)
C219 0.033(3) 0.039(3) 0.054(3) 0.010(2) 0.016(3) 0.009(2)
C220 0.043(4) 0.137(6) 0.072(4) -0.012(4) 0.013(3) -0.015(4)
C221 0.045(5) 0.178(9) 0.125(7) -0.071(6) 0.017(5) -0.023(6)
C222 0.051(5) 0.083(6) 0.205(10) -0.051(7) 0.048(6) -0.001(4)
C223 0.059(5) 0.044(4) 0.170(8) 0.024(4) 0.052(5) 0.011(3)
C224 0.048(4) 0.046(3) 0.084(4) 0.016(3) 0.023(3) 0.008(3)
C225 0.041(3) 0.036(3) 0.030(2) 0.003(2) 0.006(2) 0.002(2)
C226 0.041(3) 0.037(3) 0.047(3) -0.001(2) 0.020(2) 0.003(2)
C227 0.049(3) 0.039(3) 0.060(3) -0.002(2) 0.026(3) -0.010(3)
C228 0.043(3) 0.031(3) 0.048(3) -0.006(2) 0.015(2) -0.005(2)
C229 0.031(3) 0.032(3) 0.033(2) -0.005(2) 0.013(2) -0.002(2)
C230 0.037(3) 0.031(2) 0.031(2) 0.0033(19) 0.016(2) 0.009(2)
C231 0.032(3) 0.037(3) 0.034(3) -0.001(2) 0.009(2) 0.002(2)
C232 0.039(3) 0.037(3) 0.044(3) -0.002(2) 0.015(2) 0.003(2)
C233 0.041(3) 0.040(3) 0.057(3) -0.017(2) 0.016(3) 0.001(2)
C234 0.045(4) 0.037(3) 0.074(4) -0.013(3) 0.008(3) 0.009(3)
C235 0.072(4) 0.039(3) 0.070(4) 0.008(3) 0.007(3) 0.017(3)
C236 0.070(4) 0.041(3) 0.047(3) 0.004(2) 0.015(3) 0.007(3)
C237 0.029(3) 0.032(3) 0.033(3) 0.000(2) 0.011(2) 0.004(2)
C238 0.040(3) 0.036(3) 0.040(3) -0.006(2) 0.011(2) -0.001(2)
C239 0.040(3) 0.036(3) 0.061(3) 0.009(2) 0.022(3) 0.005(3)
C240 0.038(3) 0.033(3) 0.071(4) -0.009(3) 0.025(3) -0.006(2)
C241 0.037(3) 0.051(3) 0.055(3) -0.016(3) 0.012(3) -0.002(3)
C242 0.031(3) 0.048(3) 0.038(3) 0.001(2) 0.012(2) 0.001(3)

loop_
_atom_type_symbol
_atom_type_description
_atom_type_scat_dispersion_real
_atom_type_scat_dispersion_imag
_atom_type_scat_source
C C 0.0033 0.0016 'International Tables Vol C Tables 4.2.6.8 and 6.1.1.4'
H H 0.0000 0.0000 'International Tables Vol C Tables 4.2.6.8 and 6.1.1.4'
Br Br -0.2901 2.4595 'International Tables Vol C Tables 4.2.6.8 and 6.1.1.4'
N N 0.0061 0.0033 'International Tables Vol C Tables 4.2.6.8 and 6.1.1.4'
O O 0.0106 0.0060 'International Tables Vol C Tables 4.2.6.8 and 6.1.1.4'

loop_
_geom_angle_atom_site_label_1
_geom_angle_atom_site_label_2
_geom_angle_atom_site_label_3
_geom_angle
C112 O11 H11O 94.3
C130 O12 H12O 98.5
C17 N11 C18 112.8(4)
C17 N11 C111 115.3(3)
C18 N11 C111 109.9(4)
C126 N12 C129 109.3(4)
C126 N12 C125 112.4(4)
C129 N12 C125 113.6(4)
C16 C11 C12 124.3(4)
C16 C11 Br1 118.4(3)
C12 C11 Br1 117.3(3)
C13 C12 C11 116.1(4)
C13 C12 C17 121.8(4)
C11 C12 C17 122.1(4)
C14 C13 C12 121.7(5)
C14 C13 H13 119.2
C12 C13 H13 119.2
C15 C14 C13 120.5(4)
C15 C14 H14 119.7
C13 C14 H14 119.7
C14 C15 C16 121.6(5)
C14 C15 H15 119.2
C16 C15 H15 119.2
C11 C16 C15 115.8(4)
C11 C16 C125 122.9(4)
C15 C16 C125 121.2(4)
N11 C17 C12 112.1(3)
N11 C17 H17A 109.2
C12 C17 H17A 109.2
N11 C17 H17B 109.2
C12 C17 H17B 109.2
H17A C17 H17B 107.9
C19 C18 N11 105.2(5)
C19 C18 H18A 110.7
N11 C18 H18A 110.7
C19 C18 H18B 110.7
N11 C18 H18B 110.7
H18A C18 H18B 108.8
C18 C19 C110 106.2(5)
C18 C19 H19A 110.5
C110 C19 H19A 110.5
C18 C19 H19B 110.5
C110 C19 H19B 110.5
H19A C19 H19B 108.7
C19 C110 C111 103.4(4)
C19 C110 H11A 111.1
C111 C110 H11A 111.1
C19 C110 H11B 111.1
C111 C110 H11B 111.1
H11A C110 H11B 109.0
N11 C111 C110 103.9(3)
N11 C111 C112 107.7(3)
C110 C111 C112 115.4(3)
N11 C111 H111 109.9
C110 C111 H111 109.9
C112 C111 H111 109.9
O11 C112 C113 106.4(3)
O11 C112 C119 110.4(3)
C113 C112 C119 109.9(3)
O11 C112 C111 106.1(3)
C113 C112 C111 113.0(3)
C119 C112 C111 110.9(3)
C114 C113 C118 117.5(4)
C114 C113 C112 120.9(4)
C118 C113 C112 121.6(4)
C113 C114 C115 121.4(4)
C113 C114 H114 119.3
C115 C114 H114 119.3
C116 C115 C114 120.6(5)
C116 C115 H115 119.7
C114 C115 H115 119.7
C115 C116 C117 119.3(5)
C115 C116 H116 120.3
C117 C116 H116 120.3
C116 C117 C118 120.1(5)
C116 C117 H117 119.9
C118 C117 H117 119.9
C117 C118 C113 121.0(5)
C117 C118 H118 119.5
C113 C118 H118 119.5
C124 C119 C120 117.9(4)
C124 C119 C112 121.8(4)
C120 C119 C112 120.2(4)
C121 C120 C119 121.0(4)
C121 C120 H120 119.5
C119 C120 H120 119.5
C122 C121 C120 120.8(4)
C122 C121 H121 119.6
C120 C121 H121 119.6
C121 C122 C123 118.8(4)
C121 C122 H122 120.6
C123 C122 H122 120.6
C124 C123 C122 120.5(4)
C124 C123 H123 119.8
C122 C123 H123 119.8
C119 C124 C123 120.9(4)
C119 C124 H124 119.5
C123 C124 H124 119.5
N12 C125 C16 113.9(4)
N12 C125 H12A 108.8
C16 C125 H12A 108.8
N12 C125 H12B 108.8
C16 C125 H12B 108.8
H12A C125 H12B 107.7
N12 C126 C27A 106.1(5)
N12 C126 C27B 108.6(7)
N12 C126 H26A 110.5
C27A C126 H26A 110.5
N12 C126 H26B 110.5
C27A C126 H26B 110.5
H26A C126 H26B 108.7
N12 C126 H26C 110.0
C27B C126 H26C 110.0
N12 C126 H26D 110.0
C27B C126 H26D 110.0
H26C C126 H26D 108.4
C126 C27A C128 102.5(6)
C126 C27A H27A 111.3
C128 C27A H27A 111.3
C126 C27A H27B 111.3
C128 C27A H27B 111.3
H27A C27A H27B 109.2
C126 C27B C128 102.6(7)
C126 C27B H27C 111.3
C128 C27B H27C 111.3
C126 C27B H27D 111.3
C128 C27B H27D 111.3
H27C C27B H27D 109.2
C27B C128 C129 108.5(7)
C27A C128 C129 102.9(5)
C27A C128 H28A 111.2
C129 C128 H28A 111.2
C27A C128 H28B 111.2
C129 C128 H28B 111.2
H28A C128 H28B 109.1
C27B C128 H28C 110.0
C129 C128 H28C 110.0
C27B C128 H28D 110.0
C129 C128 H28D 110.0
H28A C128 H28D 132.9
H28C C128 H28D 108.4
N12 C129 C128 105.0(4)
N12 C129 C130 108.0(4)
C128 C129 C130 113.3(4)
N12 C129 H129 110.2
C128 C129 H129 110.2
C130 C129 H129 110.2
O12 C130 C131 107.6(3)
O12 C130 C137 110.1(4)
C131 C130 C137 110.1(4)
O12 C130 C129 106.2(4)
C131 C130 C129 113.3(4)
C137 C130 C129 109.5(3)
C132 C131 C136 117.6(5)
C132 C131 C130 121.5(4)
C136 C131 C130 120.9(5)
C131 C132 C133 121.4(5)
C131 C132 H132 119.3
C133 C132 H132 119.3
C134 C133 C132 120.3(6)
C134 C133 H133 119.8
C132 C133 H133 119.8
C133 C134 C135 119.8(6)
C133 C134 H134 120.1
C135 C134 H134 120.1
C134 C135 C136 120.1(6)
C134 C135 H135 120.0
C136 C135 H135 120.0
C131 C136 C135 120.8(6)
C131 C136 H136 119.6
C135 C136 H136 119.6
C142 C137 C138 118.3(5)
C142 C137 C130 121.0(5)
C138 C137 C130 120.7(4)
C139 C138 C137 122.4(6)
C139 C138 H138 118.8
C137 C138 H138 118.8
C138 C139 C140 119.4(6)
C138 C139 H139 120.3
C140 C139 H139 120.3
C141 C140 C139 119.2(6)
C141 C140 H140 120.4
C139 C140 H140 120.4
C140 C141 C142 121.4(6)
C140 C141 H141 119.3
C142 C141 H141 119.3
C137 C142 C141 119.2(6)
C137 C142 H142 120.4
C141 C142 H142 120.4
C212 O21 H21O 95.7
C230 O22 H22O 98.2
C27 N21 C211 114.1(4)
C27 N21 C28 112.5(4)
C211 N21 C28 106.7(4)
C225 N22 C226 112.2(4)
C225 N22 C229 115.1(3)
C226 N22 C229 108.3(3)
C26 C21 C22 124.5(4)
C26 C21 Br2 118.0(3)
C22 C21 Br2 117.5(3)
C23 C22 C21 116.0(4)
C23 C22 C27 123.2(4)
C21 C22 C27 120.8(4)
C24 C23 C22 121.7(4)
C24 C23 H23 119.1
C22 C23 H23 119.1
C23 C24 C25 120.3(4)
C23 C24 H24 119.9
C25 C24 H24 119.9
C24 C25 C26 121.0(4)
C24 C25 H25 119.5
C26 C25 H25 119.5
C21 C26 C25 116.5(4)
C21 C26 C225 122.1(4)
C25 C26 C225 121.4(4)
N21 C27 C22 113.4(4)
N21 C27 H27E 108.9
C22 C27 H27E 108.9
N21 C27 H27F 108.9
C22 C27 H27F 108.9
H27E C27 H27F 107.7
N21 C28 C29A 104.3(5)
N21 C28 C29B 103.4(5)
C29A C28 C29B 55.7(6)
N21 C28 H28E 110.9
C29A C28 H28E 110.9
C29B C28 H28E 145.5
N21 C28 H28F 110.9
C29A C28 H28F 110.9
C29B C28 H28F 59.3
H28E C28 H28F 108.9
N21 C28 H28G 111.1
C29A C28 H28G 58.8
C29B C28 H28G 111.1
H28E C28 H28G 53.6
H28F C28 H28G 138.0
N21 C28 H28H 111.1
C29A C28 H28H 144.5
C29B C28 H28H 111.1
H28E C28 H28H 59.2
H28F C28 H28H 53.2
H28G C28 H28H 109.0
C28 C29A C210 97.6(6)
C28 C29A H29A 112.2
C210 C29A H29A 112.2
C28 C29A H29B 112.2
C210 C29A H29B 112.2
H29A C29A H29B 109.8
C210 C29B C28 97.9(6)
C210 C29B H29C 112.2
C28 C29B H29C 112.2
C210 C29B H29D 112.2
C28 C29B H29D 112.2
H29C C29B H29D 109.8
C29B C210 C211 99.0(6)
C29B C210 C29A 55.3(6)
C211 C210 C29A 106.8(5)
C29B C210 H21A 62.2
C211 C210 H21A 110.4
C29A C210 H21A 110.4
C29B C210 H21B 150.4
C211 C210 H21B 110.4
C29A C210 H21B 110.4
H21A C210 H21B 108.6
C29B C210 H21C 112.0
C211 C210 H21C 112.0
C29A C210 H21C 58.1
H21A C210 H21C 137.6
H21B C210 H21C 54.0
C29B C210 H21D 112.0
C211 C210 H21D 112.0
C29A C210 H21D 140.8
H21A C210 H21D 50.6
H21B C210 H21D 60.6
H21C C210 H21D 109.7
N21 C211 C210 104.0(4)
N21 C211 C212 107.6(4)
C210 C211 C212 113.8(4)
N21 C211 H211 110.4
C210 C211 H211 110.4
C212 C211 H211 110.4
O21 C212 C213 106.9(4)
O21 C212 C219 109.1(4)
C213 C212 C219 108.9(4)
O21 C212 C211 107.6(4)
C213 C212 C211 113.5(4)
C219 C212 C211 110.6(4)
C14C C213 C18D 102.1(7)
C18D C213 C14D 116.7(8)
C14C C213 C18C 116.7(7)
C14D C213 C18C 121.9(7)
C14C C213 C212 127.2(6)
C18D C213 C212 126.8(7)
C14D C213 C212 116.4(6)
C18C C213 C212 116.0(5)
C213 C14C C15C 123.9(9)
C213 C14C H14C 118.0
C15C C14C H14C 118.0
C16C C15C C14C 121.5(9)
C16C C15C H15C 119.3
C14C C15C H15C 119.3
C17C C16C C15C 119.0(8)
C17C C16C H16C 120.5
C15C C16C H16C 120.5
C16C C17C C18C 120.7(9)
C16C C17C H17C 119.7
C18C C17C H17C 119.7
C17C C18C C213 118.2(8)
C17C C18C H18C 120.9
C213 C18C H18C 120.9
C15D C14D C213 119.1(9)
C15D C14D H14D 120.4
C213 C14D H14D 120.4
C16D C15D C14D 120.7(10)
C16D C15D H15D 119.6
C14D C15D H15D 119.6
C15D C16D C17D 119.3(9)
C15D C16D H16D 120.4
C17D C16D H16D 120.4
C16D C17D C18D 120.3(9)
C16D C17D H17D 119.9
C18D C17D H17D 119.9
C213 C18D C17D 123.9(9)
C213 C18D H18D 118.1
C17D C18D H18D 118.1
C220 C219 C224 116.8(6)
C220 C219 C212 121.8(5)
C224 C219 C212 121.4(5)
C219 C220 C221 120.4(7)
C219 C220 H220 119.8
C221 C220 H220 119.8
C222 C221 C220 120.0(9)
C222 C221 H221 120.0
C220 C221 H221 120.0
C221 C222 C223 122.3(9)
C221 C222 H222 118.8
C223 C222 H222 118.8
C222 C223 C224 118.8(8)
C222 C223 H223 120.6
C224 C223 H223 120.6
C219 C224 C223 121.6(6)
C219 C224 H224 119.2
C223 C224 H224 119.2
N22 C225 C26 114.6(3)
N22 C225 H22A 108.6
C26 C225 H22A 108.6
N22 C225 H22B 108.6
C26 C225 H22B 108.6
H22A C225 H22B 107.6
N22 C226 C227 105.2(4)
N22 C226 H22C 110.7
C227 C226 H22C 110.7
N22 C226 H22D 110.7
C227 C226 H22D 110.7
H22C C226 H22D 108.8
C226 C227 C228 103.8(4)
C226 C227 H22E 111.0
C228 C227 H22E 111.0
C226 C227 H22F 111.0
C228 C227 H22F 111.0
H22E C227 H22F 109.0
C227 C228 C229 105.1(4)
C227 C228 H22G 110.7
C229 C228 H22G 110.7
C227 C228 H22H 110.7
C229 C228 H22H 110.7
H22G C228 H22H 108.8
N22 C229 C228 105.4(4)
N22 C229 C230 107.9(3)
C228 C229 C230 114.0(4)
N22 C229 H229 109.8
C228 C229 H229 109.8
C230 C229 H229 109.8
O22 C230 C237 109.2(3)
O22 C230 C231 106.7(3)
C237 C230 C231 110.7(4)
O22 C230 C229 106.8(3)
C237 C230 C229 112.4(3)
C231 C230 C229 110.8(3)
C232 C231 C236 117.5(4)
C232 C231 C230 121.8(4)
C236 C231 C230 120.8(4)
C233 C232 C231 121.4(4)
C233 C232 H232 119.3
C231 C232 H232 119.3
C232 C233 C234 120.5(5)
C232 C233 H233 119.8
C234 C233 H233 119.8
C235 C234 C233 118.7(5)
C235 C234 H234 120.7
C233 C234 H234 120.7
C234 C235 C236 121.9(5)
C234 C235 H235 119.1
C236 C235 H235 119.1
C235 C236 C231 120.1(5)
C235 C236 H236 120.0
C231 C236 H236 120.0
C238 C237 C242 116.9(4)
C238 C237 C230 123.7(4)
C242 C237 C230 119.3(4)
C239 C238 C237 121.6(4)
C239 C238 H238 119.2
C237 C238 H238 119.2
C240 C239 C238 121.0(5)
C240 C239 H239 119.5
C238 C239 H239 119.5
C241 C240 C239 118.7(5)
C241 C240 H240 120.6
C239 C240 H240 120.6
C240 C241 C242 120.6(4)
C240 C241 H241 119.7
C242 C241 H241 119.7
C241 C242 C237 121.1(4)
C241 C242 H242 119.5
C237 C242 H242 119.5

loop_
_geom_bond_atom_site_label_1
_geom_bond_atom_site_label_2
_geom_bond_distance
Br1 C11 1.907(4)
O11 C112 1.436(5)
O11 H11O 1.0295
O12 C130 1.434(5)
O12 H12O 1.0530
N11 C17 1.466(5)
N11 C18 1.479(6)
N11 C111 1.489(5)
N12 C126 1.457(7)
N12 C129 1.475(6)
N12 C125 1.478(5)
C11 C16 1.394(6)
C11 C12 1.399(6)
C12 C13 1.380(6)
C12 C17 1.515(6)
C13 C14 1.379(7)
C13 H13 0.9500
C14 C15 1.359(7)
C14 H14 0.9500
C15 C16 1.400(6)
C15 H15 0.9500
C16 C125 1.503(6)
C17 H17A 0.9900
C17 H17B 0.9900
C18 C19 1.473(8)
C18 H18A 0.9900
C18 H18B 0.9900
C19 C110 1.499(8)
C19 H19A 0.9900
C19 H19B 0.9900
C110 C111 1.539(6)
C110 H11A 0.9900
C110 H11B 0.9900
C111 C112 1.563(6)
C111 H111 1.0000
C112 C113 1.532(6)
C112 C119 1.535(6)
C113 C114 1.372(6)
C113 C118 1.393(6)
C114 C115 1.381(6)
C114 H114 0.9500
C115 C116 1.368(6)
C115 H115 0.9500
C116 C117 1.369(7)
C116 H116 0.9500
C117 C118 1.388(6)
C117 H117 0.9500
C118 H118 0.9500
C119 C124 1.381(6)
C119 C120 1.405(6)
C120 C121 1.379(6)
C120 H120 0.9500
C121 C122 1.377(7)
C121 H121 0.9500
C122 C123 1.395(6)
C122 H122 0.9500
C123 C124 1.390(6)
C123 H123 0.9500
C124 H124 0.9500
C125 H12A 0.9900
C125 H12B 0.9900
C126 C27A 1.509(7)
C126 C27B 1.512(8)
C126 H26A 0.9900
C126 H26B 0.9900
C126 H26C 0.9900
C126 H26D 0.9900
C27A C128 1.525(7)
C27A H27A 0.9900
C27A H27B 0.9900
C27B C128 1.521(8)
C27B H27C 0.9900
C27B H27D 0.9900
C128 C129 1.539(7)
C128 H28A 0.9900
C128 H28B 0.9900
C128 H28C 0.9900
C128 H28D 0.9900
C129 C130 1.563(7)
C129 H129 1.0000
C130 C131 1.515(6)
C130 C137 1.536(6)
C131 C132 1.370(7)
C131 C136 1.392(7)
C132 C133 1.402(7)
C132 H132 0.9500
C133 C134 1.352(8)
C133 H133 0.9500
C134 C135 1.373(9)
C134 H134 0.9500
C135 C136 1.398(8)
C135 H135 0.9500
C136 H136 0.9500
C137 C142 1.387(7)
C137 C138 1.389(7)
C138 C139 1.369(7)
C138 H138 0.9500
C139 C140 1.384(9)
C139 H139 0.9500
C140 C141 1.379(9)
C140 H140 0.9500
C141 C142 1.397(8)
C141 H141 0.9500
C142 H142 0.9500
Br2 C21 1.915(4)
O21 C212 1.426(5)
O21 H21O 1.1177
O22 C230 1.422(5)
O22 H22O 1.0829
N21 C27 1.469(5)
N21 C211 1.491(6)
N21 C28 1.494(6)
N22 C225 1.455(5)
N22 C226 1.490(6)
N22 C229 1.496(5)
C21 C26 1.388(6)
C21 C22 1.407(6)
C22 C23 1.381(6)
C22 C27 1.521(6)
C23 C24 1.381(6)
C23 H23 0.9500
C24 C25 1.385(6)
C24 H24 0.9500
C25 C26 1.391(6)
C25 H25 0.9500
C26 C225 1.510(6)
C27 H27E 0.9900
C27 H27F 0.9900
C28 C29A 1.522(7)
C28 C29B 1.551(7)
C28 H28E 0.9900
C28 H28F 0.9900
C28 H28G 0.9900
C28 H28H 0.9900
C29A C210 1.564(8)
C29A H29A 0.9900
C29A H29B 0.9900
C29B C210 1.526(8)
C29B H29C 0.9900
C29B H29D 0.9900
C210 C211 1.541(7)
C210 H21A 0.9900
C210 H21B 0.9900
C210 H21C 0.9900
C210 H21D 0.9900
C211 C212 1.546(7)
C211 H211 1.0000
C212 C213 1.533(7)
C212 C219 1.535(7)
C213 C14C 1.266(12)
C213 C18D 1.297(12)
C213 C14D 1.476(14)
C213 C18C 1.524(12)
C14C C15C 1.388(8)
C14C H14C 0.9500
C15C C16C 1.366(9)
C15C H15C 0.9500
C16C C17C 1.361(9)
C16C H16C 0.9500
C17C C18C 1.390(9)
C17C H17C 0.9500
C18C H18C 0.9500
C14D C15D 1.385(9)
C14D H14D 0.9500
C15D C16D 1.363(9)
C15D H15D 0.9500
C16D C17D 1.365(9)
C16D H16D 0.9500
C17D C18D 1.390(9)
C17D H17D 0.9500
C18D H18D 0.9500
C219 C220 1.380(7)
C219 C224 1.389(7)
C220 C221 1.415(11)
C220 H220 0.9500
C221 C222 1.315(12)
C221 H221 0.9500
C222 C223 1.344(11)
C222 H222 0.9500
C223 C224 1.394(9)
C223 H223 0.9500
C224 H224 0.9500
C225 H22A 0.9900
C225 H22B 0.9900
C226 C227 1.503(6)
C226 H22C 0.9900
C226 H22D 0.9900
C227 C228 1.506(7)
C227 H22E 0.9900
C227 H22F 0.9900
C228 C229 1.522(6)
C228 H22G 0.9900
C228 H22H 0.9900
C229 C230 1.568(6)
C229 H229 1.0000
C230 C237 1.534(6)
C230 C231 1.539(6)
C231 C232 1.382(6)
C231 C236 1.400(6)
C232 C233 1.381(6)
C232 H232 0.9500
C233 C234 1.382(7)
C233 H233 0.9500
C234 C235 1.353(7)
C234 H234 0.9500
C235 C236 1.384(7)
C235 H235 0.9500
C236 H236 0.9500
C237 C238 1.391(6)
C237 C242 1.397(6)
C238 C239 1.377(6)
C238 H238 0.9500
C239 C240 1.377(7)
C239 H239 0.9500
C240 C241 1.374(7)
C240 H240 0.9500
C241 C242 1.394(6)
C241 H241 0.9500
C242 H242 0.9500

loop_
_geom_torsion_atom_site_label_1
_geom_torsion_atom_site_label_2
_geom_torsion_atom_site_label_3
_geom_torsion_atom_site_label_4
_geom_torsion
C16 C11 C12 C13 1.6(7)
Br1 C11 C12 C13 -177.7(4)
C16 C11 C12 C17 -179.4(4)
Br1 C11 C12 C17 1.2(6)
C11 C12 C13 C14 -0.1(8)
C17 C12 C13 C14 -179.1(5)
C12 C13 C14 C15 -1.4(9)
C13 C14 C15 C16 1.6(10)
C12 C11 C16 C15 -1.5(7)
Br1 C11 C16 C15 177.9(4)
C12 C11 C16 C125 177.3(4)
Br1 C11 C16 C125 -3.3(6)
C14 C15 C16 C11 -0.2(8)
C14 C15 C16 C125 -179.0(5)
C18 N11 C17 C12 -73.3(5)
C111 N11 C17 C12 159.3(4)
C13 C12 C17 N11 -9.7(6)
C11 C12 C17 N11 171.4(4)
C17 N11 C18 C19 -119.7(5)
C111 N11 C18 C19 10.5(6)
N11 C18 C19 C110 -28.2(6)
C18 C19 C110 C111 34.6(6)
C17 N11 C111 C110 139.4(4)
C18 N11 C111 C110 10.6(5)
C17 N11 C111 C112 -97.8(4)
C18 N11 C111 C112 133.4(4)
C19 C110 C111 N11 -27.1(5)
C19 C110 C111 C112 -144.7(4)
N11 C111 C112 O11 -42.9(4)
C110 C111 C112 O11 72.5(4)
N11 C111 C112 C113 -159.1(3)
C110 C111 C112 C113 -43.7(5)
N11 C111 C112 C119 77.0(4)
C110 C111 C112 C119 -167.6(4)
O11 C112 C113 C114 24.8(5)
C119 C112 C113 C114 -94.7(5)
C111 C112 C113 C114 140.8(4)
O11 C112 C113 C118 -156.4(4)
C119 C112 C113 C118 84.1(5)
C111 C112 C113 C118 -40.4(6)
C118 C113 C114 C115 -0.7(7)
C112 C113 C114 C115 178.2(4)
C113 C114 C115 C116 -0.3(7)
C114 C115 C116 C117 1.7(8)
C115 C116 C117 C118 -1.9(8)
C116 C117 C118 C113 0.9(8)
C114 C113 C118 C117 0.4(7)
C112 C113 C118 C117 -178.4(4)
O11 C112 C119 C124 4.1(6)
C113 C112 C119 C124 121.1(4)
C111 C112 C119 C124 -113.2(4)
O11 C112 C119 C120 -178.2(4)
C113 C112 C119 C120 -61.1(5)
C111 C112 C119 C120 64.6(5)
C124 C119 C120 C121 1.4(7)
C112 C119 C120 C121 -176.4(4)
C119 C120 C121 C122 -0.5(7)
C120 C121 C122 C123 -0.8(7)
C121 C122 C123 C124 1.2(7)
C120 C119 C124 C123 -1.0(6)
C112 C119 C124 C123 176.8(4)
C122 C123 C124 C119 -0.3(7)
C126 N12 C125 C16 -82.3(5)
C129 N12 C125 C16 153.0(4)
C11 C16 C125 N12 162.8(4)
C15 C16 C125 N12 -18.5(7)
C129 N12 C126 C27A 15.7(7)
C125 N12 C126 C27A -111.3(6)
C129 N12 C126 C27B -21.5(13)
C125 N12 C126 C27B -148.5(12)
N12 C126 C27A C128 -33.1(8)
C27B C126 C27A C128 66.4(9)
N12 C126 C27B C128 25(2)
C27A C126 C27B C128 -66.8(9)
C126 C27B C128 C27A 66.4(9)
C126 C27B C128 C129 -20(2)
C126 C27A C128 C27B -66.6(10)
C126 C27A C128 C129 37.2(8)
C126 N12 C129 C128 8.1(6)
C125 N12 C129 C128 134.5(4)
C126 N12 C129 C130 129.2(4)
C125 N12 C129 C130 -104.4(4)
C27B C128 C129 N12 7.9(13)
C27A C128 C129 N12 -28.3(7)
C27B C128 C129 C130 -109.7(13)
C27A C128 C129 C130 -145.8(6)
N12 C129 C130 O12 -47.6(4)
C128 C129 C130 O12 68.2(5)
N12 C129 C130 C131 -165.4(4)
C128 C129 C130 C131 -49.6(6)
N12 C129 C130 C137 71.2(5)
C128 C129 C130 C137 -173.0(4)
O12 C130 C131 C132 -158.1(4)
C137 C130 C131 C132 81.9(5)
C129 C130 C131 C132 -41.1(6)
O12 C130 C131 C136 22.8(6)
C137 C130 C131 C136 -97.1(5)
C129 C130 C131 C136 139.9(5)
C136 C131 C132 C133 1.0(8)
C130 C131 C132 C133 -178.0(5)
C131 C132 C133 C134 -0.1(8)
C132 C133 C134 C135 -0.7(9)
C133 C134 C135 C136 0.6(10)
C132 C131 C136 C135 -1.2(8)
C130 C131 C136 C135 177.9(5)
C134 C135 C136 C131 0.4(9)
O12 C130 C137 C142 -3.2(6)
C131 C130 C137 C142 115.2(5)
C129 C130 C137 C142 -119.6(5)
O12 C130 C137 C138 175.4(4)
C131 C130 C137 C138 -66.2(5)
C129 C130 C137 C138 59.0(6)
C142 C137 C138 C139 3.6(7)
C130 C137 C138 C139 -175.0(5)
C137 C138 C139 C140 -1.2(8)
C138 C139 C140 C141 -1.9(8)
C139 C140 C141 C142 2.4(9)
C138 C137 C142 C141 -3.0(7)
C130 C137 C142 C141 175.6(5)
C140 C141 C142 C137 0.0(8)
C26 C21 C22 C23 -0.8(7)
Br2 C21 C22 C23 -179.6(4)
C26 C21 C22 C27 179.3(4)
Br2 C21 C22 C27 0.6(6)
C21 C22 C23 C24 0.6(7)
C27 C22 C23 C24 -179.5(5)
C22 C23 C24 C25 -0.2(9)
C23 C24 C25 C26 -0.2(9)
C22 C21 C26 C25 0.5(7)
Br2 C21 C26 C25 179.2(3)
C22 C21 C26 C225 178.6(4)
Br2 C21 C26 C225 -2.7(6)
C24 C25 C26 C21 0.0(7)
C24 C25 C26 C225 -178.1(5)
C211 N21 C27 C22 157.8(4)
C28 N21 C27 C22 -80.5(5)
C23 C22 C27 N21 -6.9(7)
C21 C22 C27 N21 173.0(4)
C27 N21 C28 C29A -164.8(5)
C211 N21 C28 C29A -38.9(6)
C27 N21 C28 C29B -107.2(6)
C211 N21 C28 C29B 18.6(6)
N21 C28 C29A C210 44.6(8)
C29B C28 C29A C210 -52.0(6)
N21 C28 C29B C210 -44.4(8)
C29A C28 C29B C210 54.0(6)
C28 C29B C210 C211 52.1(8)
C28 C29B C210 C29A -52.2(6)
C28 C29A C210 C29B 53.6(6)
C28 C29A C210 C211 -35.8(9)
C27 N21 C211 C210 139.3(5)
C28 N21 C211 C210 14.5(6)
C27 N21 C211 C212 -99.6(5)
C28 N21 C211 C212 135.6(4)
C29B C210 C211 N21 -42.3(7)
C29A C210 C211 N21 14.1(7)
C29B C210 C211 C212 -159.1(6)
C29A C210 C211 C212 -102.7(7)
N21 C211 C212 O21 -45.6(5)
C210 C211 C212 O21 69.1(5)
N21 C211 C212 C213 -163.7(4)
C210 C211 C212 C213 -49.0(6)
N21 C211 C212 C219 73.5(5)
C210 C211 C212 C219 -171.8(4)
O21 C212 C213 C14C -0.7(7)
C219 C212 C213 C14C -118.5(6)
C211 C212 C213 C14C 117.8(6)
O21 C212 C213 C18D -154.5(6)
C219 C212 C213 C18D 87.8(6)
C211 C212 C213 C18D -35.9(7)
O21 C212 C213 C14D 21.8(6)
C219 C212 C213 C14D -96.0(5)
C211 C212 C213 C14D 140.3(5)
O21 C212 C213 C18C 175.9(5)
C219 C212 C213 C18C 58.1(6)
C211 C212 C213 C18C -65.5(6)
C18D C213 C14C C15C -24.2(5)
C14D C213 C14C C15C 110(2)
C18C C213 C14C C15C 0.4(3)
C212 C213 C14C C15C 177.1(5)
C213 C14C C15C C16C 0.2(3)
C14C C15C C16C C17C -0.3(7)
C15C C16C C17C C18C -0.3(9)
C16C C17C C18C C213 1.0(9)
C14C C213 C18C C17C -1.0(7)
C18D C213 C18C C17C 61.5(14)
C14D C213 C18C C17C -25.5(9)
C212 C213 C18C C17C -178.1(6)
C14C C213 C14D C15D -52.4(19)
C18D C213 C14D C15D -0.7(3)
C18C C213 C14D C15D 30.2(6)
C212 C213 C14D C15D -177.4(5)
C213 C14D C15D C16D -0.1(3)
C14D C15D C16D C17D -0.1(6)
C15D C16D C17D C18D 1.0(8)
C14C C213 C18D C17D 19.1(8)
C14D C213 C18D C17D 1.7(6)
C18C C213 C18D C17D -106.7(15)
C212 C213 C18D C17D 178.0(6)
C16D C17D C18D C213 -1.9(9)
O21 C212 C219 C220 171.7(5)
C213 C212 C219 C220 -72.0(6)
C211 C212 C219 C220 53.5(6)
O21 C212 C219 C224 -8.6(6)
C213 C212 C219 C224 107.7(5)
C211 C212 C219 C224 -126.8(5)
C224 C219 C220 C221 1.8(9)
C212 C219 C220 C221 -178.5(6)
C219 C220 C221 C222 -0.6(12)
C220 C221 C222 C223 0.1(13)
C221 C222 C223 C224 -0.8(12)
C220 C219 C224 C223 -2.6(8)
C212 C219 C224 C223 177.7(5)
C222 C223 C224 C219 2.1(9)
C226 N22 C225 C26 -80.8(5)
C229 N22 C225 C26 154.8(4)
C21 C26 C225 N22 169.0(4)
C25 C26 C225 N22 -13.1(7)
C225 N22 C226 C227 -147.7(4)
C229 N22 C226 C227 -19.6(5)
N22 C226 C227 C228 33.1(5)
C226 C227 C228 C229 -34.2(5)
C225 N22 C229 C228 124.8(4)
C226 N22 C229 C228 -1.7(5)
C225 N22 C229 C230 -113.0(4)
C226 N22 C229 C230 120.5(4)
C227 C228 C229 N22 22.3(5)
C227 C228 C229 C230 -95.9(4)
N22 C229 C230 O22 -57.0(4)
C228 C229 C230 O22 59.7(4)
N22 C229 C230 C237 62.7(4)
C228 C229 C230 C237 179.5(3)
N22 C229 C230 C231 -172.9(3)
C228 C229 C230 C231 -56.1(5)
O22 C230 C231 C232 174.9(4)
C237 C230 C231 C232 56.2(5)
C229 C230 C231 C232 -69.2(5)
O22 C230 C231 C236 -6.4(6)
C237 C230 C231 C236 -125.1(5)
C229 C230 C231 C236 109.5(5)
C236 C231 C232 C233 0.7(7)
C230 C231 C232 C233 179.4(4)
C231 C232 C233 C234 -0.8(7)
C232 C233 C234 C235 0.4(8)
C233 C234 C235 C236 0.2(9)
C234 C235 C236 C231 -0.3(9)
C232 C231 C236 C235 -0.1(8)
C230 C231 C236 C235 -178.9(5)
O22 C230 C237 C238 161.7(4)
C231 C230 C237 C238 -81.1(5)
C229 C230 C237 C238 43.4(5)
O22 C230 C237 C242 -18.0(5)
C231 C230 C237 C242 99.2(4)
C229 C230 C237 C242 -136.4(4)
C242 C237 C238 C239 1.6(7)
C230 C237 C238 C239 -178.2(4)
C237 C238 C239 C240 -0.4(7)
C238 C239 C240 C241 -0.1(7)
C239 C240 C241 C242 -0.8(7)
C240 C241 C242 C237 2.1(7)
C238 C237 C242 C241 -2.4(7)
C230 C237 C242 C241 177.3(4)
